data_4317302
loop_
_publ_author_name
'Jai Anand Garg'
'Olivier Blacque'
'Thomas Fox'
'Koushik Venkatesan'

_publ_contact_author 'Dr. Blacque, Olivier'
_publ_contact_author_email oblacque@aci.uzh.ch
_publ_contact_author_fax '+41 44 63 54 681'
_publ_contact_author_phone '+41 44 63 54 651'
_publ_section_title
;
 Stable and Tunable Phosphorescent Neutral Cyclometalated Au(III) Diaryl
 Complexes
;
_journal_name_full 'Inorganic Chemistry'
_journal_page_first 11463
_journal_page_last 11472
_journal_paper_doi 10.1021/ic101437h
_journal_volume 49
_journal_year 2010
_chemical_formula_moiety 'C23 H16 Au N'
_chemical_formula_sum 'C23 H16 Au N'
_chemical_formula_weight 503.34
_chemical_name_systematic
;
2,2'-Biphenyl-(2-(2'-pyridyl)phenyl)-gold(III)
;
_space_group_IT_number 14
_symmetry_cell_setting monoclinic
_symmetry_space_group_name_Hall '-P 2yn'
_symmetry_space_group_name_H-M 'P 1 21/n 1'
_atom_sites_solution_hydrogens geom
_atom_sites_solution_primary direct
_atom_sites_solution_secondary difmap
_audit_creation_method SHELXL-97
_cell_angle_alpha 90.00
_cell_angle_beta 99.795(1)
_cell_angle_gamma 90.00
_cell_formula_units_Z 4
_cell_length_a 12.9330(1)
_cell_length_b 7.2609(1)
_cell_length_c 17.8058(2)
_cell_measurement_reflns_used 12630
_cell_measurement_temperature 183(2)
_cell_measurement_theta_max 32.52
_cell_measurement_theta_min 2.58
_cell_volume 1647.68(3)
_computing_cell_refinement
;
CrysAlisPro, Oxford Diffraction Ltd.,
Version 1.171.33.34d (release 27-02-2009 CrysAlis171 .NET)
(compiled Feb 27 2009,15:38:38)
;
_computing_data_collection
;
CrysAlisPro, Oxford Diffraction Ltd.,
Version 1.171.33.34d (release 27-02-2009 CrysAlis171 .NET)
(compiled Feb 27 2009,15:38:38)
;
_computing_data_reduction
;
CrysAlisPro, Oxford Diffraction Ltd.,
Version 1.171.33.34d (release 27-02-2009 CrysAlis171 .NET)
(compiled Feb 27 2009,15:38:38)
;
_computing_molecular_graphics
; ORTEP-3 for Windows, Version 2.01.
  Farrugia, L. J. (1997). J. Appl. Cryst. 30, 565.
;
_computing_publication_material
; WinGX -- An integrated system of Windows programs for the solution,
 refinment and analysis of single crystal X-ray diffraction data,
 Version 1.80.00.
 Farrugia, L. J. (1999). J. Appl. Cryst. 32, 837-838.
 SHELXL97. Program for crystal structure refinement.
 Sheldrick, G.M. (2008). Acta Cryst. A64, 112-122.
 PLATON for Windows, Version 1.12.
 Spek, A. L. (2003). J. Appl. Cryst. 36, 7-13. 
;
_computing_structure_refinement
; SHELXL97. Program for crystal structure refinement.
  Sheldrick, G.M. (2008). Acta Cryst. A64, 112-122.
;
_computing_structure_solution
; SHELXS97. Program for Crystal Structure solution.
  Sheldrick, G.M. (2008). Acta Cryst. A64, 112-122.  
;
_diffrn_ambient_temperature 183(2)
_diffrn_detector_area_resol_mean 10.4498
_diffrn_measured_fraction_theta_full 0.999
_diffrn_measured_fraction_theta_max 0.999
_diffrn_measurement_device_type
; Goniometer Xcalibur, detector: Ruby
Oxford Diffraction (2007). Oxford Diffraction Ltd.,
Xcalibur CCD system
;
_diffrn_measurement_method 'omega scans'
_diffrn_radiation_monochromator graphite
_diffrn_radiation_source 'Enhance (Mo) X-ray Source'
_diffrn_radiation_type MoK\a
_diffrn_radiation_wavelength 0.71073
_diffrn_reflns_av_R_equivalents 0.0544
_diffrn_reflns_av_sigmaI/netI 0.0403
_diffrn_reflns_limit_h_max 18
_diffrn_reflns_limit_h_min -18
_diffrn_reflns_limit_k_max 10
_diffrn_reflns_limit_k_min -10
_diffrn_reflns_limit_l_max 25
_diffrn_reflns_limit_l_min -25
_diffrn_reflns_number 24140
_diffrn_reflns_theta_full 30.51
_diffrn_reflns_theta_max 30.51
_diffrn_reflns_theta_min 3.04
_diffrn_standards_decay_% 0
_diffrn_standards_interval_count 50
_diffrn_standards_interval_time 70
_diffrn_standards_number 2
_exptl_absorpt_coefficient_mu 8.932
_exptl_absorpt_correction_T_max 0.731
_exptl_absorpt_correction_T_min 0.270
_exptl_absorpt_correction_type analytical
_exptl_absorpt_process_details
;
CrysAlisPro, Oxford Diffraction Ltd.,
Version 1.171.33.34d (release 27-02-2009 CrysAlis171 .NET)
(compiled Feb 27 2009,15:38:38)
Analytical numeric absorption correction using a multifaceted crystal
model based on expressions derived by R.C. Clark & J.S. Reid.
(Clark, R. C. & Reid, J. S. (1995). Acta Cryst. A51, 887-897)
;
_exptl_crystal_colour colourless
_exptl_crystal_density_diffrn 2.029
_exptl_crystal_density_method 'not measured'
_exptl_crystal_description plate
_exptl_crystal_F_000 960
_exptl_crystal_size_max 0.26
_exptl_crystal_size_mid 0.11
_exptl_crystal_size_min 0.04
_refine_diff_density_max 1.190
_refine_diff_density_min -1.307
_refine_diff_density_rms 0.113
_refine_ls_extinction_method none
_refine_ls_goodness_of_fit_ref 0.907
_refine_ls_hydrogen_treatment constr
_refine_ls_matrix_type full
_refine_ls_number_parameters 226
_refine_ls_number_reflns 5035
_refine_ls_number_restraints 0
_refine_ls_restrained_S_all 0.907
_refine_ls_R_factor_all 0.0311
_refine_ls_R_factor_gt 0.0209
_refine_ls_shift/su_max 0.002
_refine_ls_shift/su_mean 0.000
_refine_ls_structure_factor_coef Fsqd
_refine_ls_weighting_details 'w=1/[\s^2^(Fo^2^)+(0.0178P)^2^] where P=(Fo^2^+2Fc^2^)/3'
_refine_ls_weighting_scheme calc
_refine_ls_wR_factor_gt 0.0420
_refine_ls_wR_factor_ref 0.0432
_reflns_number_gt 3985
_reflns_number_total 5035
_reflns_threshold_expression >2sigma(I)
_cod_data_source_file ic101437h_si_002_2.cif
_cod_data_source_block 1
_cod_original_sg_symbol_H-M 'P 21/n'
_cod_database_code 4317302

loop_
_symmetry_equiv_pos_as_xyz
'x, y, z'
'-x+1/2, y+1/2, -z+1/2'
'-x, -y, -z'
'x-1/2, -y-1/2, z-1/2'

loop_
_atom_site_label
_atom_site_type_symbol
_atom_site_fract_x
_atom_site_fract_y
_atom_site_fract_z
_atom_site_U_iso_or_equiv
_atom_site_adp_type
_atom_site_occupancy
_atom_site_symmetry_multiplicity
_atom_site_calc_flag
_atom_site_refinement_flags
_atom_site_disorder_assembly
_atom_site_disorder_group
C1 C 0.4386(2) 0.1636(4) 0.83385(16) 0.0234(6) Uani 1 1 d . . .
C2 C 0.5184(2) 0.1134(4) 0.89253(16) 0.0277(6) Uani 1 1 d . . .
H2 H 0.5080 0.1267 0.9427 0.033 Uiso 1 1 calc R . .
C3 C 0.6134(2) 0.0439(4) 0.87858(18) 0.0332(7) Uani 1 1 d . . .
H3 H 0.6657 0.0130 0.9192 0.040 Uiso 1 1 calc R . .
C4 C 0.6303(2) 0.0205(4) 0.80460(18) 0.0366(7) Uani 1 1 d . . .
H4 H 0.6941 -0.0250 0.7951 0.044 Uiso 1 1 calc R . .
C5 C 0.5511(2) 0.0655(4) 0.74479(17) 0.0332(7) Uani 1 1 d . . .
H5 H 0.5617 0.0493 0.6948 0.040 Uiso 1 1 calc R . .
C6 C 0.4563(2) 0.1347(4) 0.75879(16) 0.0245(6) Uani 1 1 d . . .
C7 C 0.3680(2) 0.1741(3) 0.69683(16) 0.0236(6) Uani 1 1 d . . .
C8 C 0.3758(3) 0.1868(4) 0.62022(16) 0.0316(7) Uani 1 1 d . . .
H8 H 0.4396 0.1634 0.6045 0.038 Uiso 1 1 calc R . .
C9 C 0.2890(3) 0.2343(4) 0.56736(17) 0.0341(7) Uani 1 1 d . . .
H9 H 0.2936 0.2419 0.5159 0.041 Uiso 1 1 calc R . .
C10 C 0.1964(3) 0.2697(4) 0.59145(17) 0.0307(7) Uani 1 1 d . . .
H10 H 0.1377 0.3045 0.5566 0.037 Uiso 1 1 calc R . .
C11 C 0.1902(3) 0.2539(4) 0.66806(16) 0.0261(6) Uani 1 1 d . . .
H11 H 0.1270 0.2785 0.6845 0.031 Uiso 1 1 calc R . .
C12 C 0.1234(2) 0.1858(3) 0.84733(16) 0.0231(6) Uani 1 1 d . . .
C13 C 0.0449(2) 0.1093(4) 0.79338(17) 0.0289(6) Uani 1 1 d . . .
H13 H 0.0589 0.0811 0.7452 0.035 Uiso 1 1 calc R . .
C14 C -0.0545(3) 0.0742(4) 0.81031(18) 0.0381(7) Uani 1 1 d . . .
H14 H -0.1060 0.0223 0.7736 0.046 Uiso 1 1 calc R . .
C15 C -0.0766(3) 0.1161(5) 0.8808(2) 0.0480(9) Uani 1 1 d . . .
H15 H -0.1438 0.0977 0.8914 0.058 Uiso 1 1 calc R . .
C16 C 0.0016(3) 0.1861(5) 0.9366(2) 0.0465(9) Uani 1 1 d . . .
H16 H -0.0129 0.2112 0.9850 0.056 Uiso 1 1 calc R . .
C17 C 0.1011(2) 0.2187(4) 0.92071(17) 0.0296(6) Uani 1 1 d . . .
C18 C 0.1918(2) 0.2819(4) 0.97627(16) 0.0288(6) Uani 1 1 d . . .
C19 C 0.1866(3) 0.3466(5) 1.04929(18) 0.0393(8) Uani 1 1 d . . .
H19 H 0.1230 0.3432 1.0670 0.047 Uiso 1 1 calc R . .
C20 C 0.2746(3) 0.4157(5) 1.09554(17) 0.0405(8) Uani 1 1 d . . .
H20 H 0.2701 0.4581 1.1442 0.049 Uiso 1 1 calc R . .
C21 C 0.3689(3) 0.4219(4) 1.06971(17) 0.0343(7) Uani 1 1 d . . .
H21 H 0.4280 0.4699 1.1006 0.041 Uiso 1 1 calc R . .
C22 C 0.3757(2) 0.3558(4) 0.99687(15) 0.0277(6) Uani 1 1 d . . .
H22 H 0.4395 0.3604 0.9795 0.033 Uiso 1 1 calc R . .
C23 C 0.2881(2) 0.2833(4) 0.95040(15) 0.0237(6) Uani 1 1 d . . .
Au1 Au 0.280977(8) 0.213372(14) 0.839265(5) 0.02055(3) Uani 1 1 d . . .
N1 N 0.27496(19) 0.2028(3) 0.71932(13) 0.0231(5) Uani 1 1 d . . .

loop_
_atom_site_aniso_label
_atom_site_aniso_U_11
_atom_site_aniso_U_22
_atom_site_aniso_U_33
_atom_site_aniso_U_23
_atom_site_aniso_U_13
_atom_site_aniso_U_12
C1 0.0200(14) 0.0235(13) 0.0264(14) 0.0004(11) 0.0031(11) -0.0041(10)
C2 0.0273(16) 0.0285(15) 0.0254(15) 0.0019(12) -0.0012(12) -0.0027(12)
C3 0.0209(15) 0.0405(18) 0.0353(17) 0.0023(14) -0.0037(13) 0.0003(13)
C4 0.0196(15) 0.051(2) 0.0391(18) 0.0019(15) 0.0053(14) 0.0066(14)
C5 0.0268(16) 0.0454(18) 0.0287(16) 0.0018(14) 0.0086(13) -0.0004(14)
C6 0.0229(14) 0.0225(13) 0.0278(14) 0.0012(12) 0.0032(12) -0.0030(11)
C7 0.0258(15) 0.0210(14) 0.0240(14) 0.0012(10) 0.0041(11) -0.0008(10)
C8 0.0324(17) 0.0375(19) 0.0263(15) 0.0012(13) 0.0085(13) -0.0010(13)
C9 0.043(2) 0.0375(17) 0.0212(14) 0.0010(12) 0.0025(13) -0.0016(14)
C10 0.0372(18) 0.0284(15) 0.0227(14) 0.0038(12) -0.0053(13) 0.0019(13)
C11 0.0276(15) 0.0228(15) 0.0261(15) -0.0020(11) -0.0006(12) 0.0048(11)
C12 0.0230(14) 0.0215(15) 0.0244(14) 0.0006(11) 0.0032(11) 0.0000(10)
C13 0.0258(16) 0.0326(16) 0.0268(15) 0.0010(12) -0.0001(12) -0.0019(12)
C14 0.0278(17) 0.0475(19) 0.0370(18) -0.0008(15) -0.0002(14) -0.0068(14)
C15 0.0224(17) 0.078(3) 0.045(2) -0.0094(19) 0.0098(15) -0.0127(17)
C16 0.0288(18) 0.079(3) 0.0341(18) -0.0131(18) 0.0115(15) -0.0074(17)
C17 0.0250(15) 0.0354(15) 0.0276(15) -0.0018(13) 0.0020(12) -0.0008(13)
C18 0.0295(16) 0.0343(15) 0.0221(14) 0.0005(13) 0.0026(12) -0.0005(13)
C19 0.0317(18) 0.057(2) 0.0311(17) -0.0061(15) 0.0113(14) -0.0033(16)
C20 0.046(2) 0.055(2) 0.0201(15) -0.0080(14) 0.0039(14) -0.0005(17)
C21 0.0357(18) 0.0375(17) 0.0256(15) -0.0039(13) -0.0069(13) -0.0054(14)
C22 0.0266(15) 0.0318(14) 0.0235(14) -0.0003(12) 0.0011(12) -0.0015(13)
C23 0.0292(15) 0.0223(12) 0.0190(13) 0.0000(11) 0.0025(11) -0.0035(12)
Au1 0.01971(5) 0.02301(6) 0.01808(5) -0.00012(5) 0.00079(3) -0.00040(5)
N1 0.0244(12) 0.0227(12) 0.0220(11) -0.0006(10) 0.0032(9) -0.0013(10)

loop_
_atom_type_symbol
_atom_type_description
_atom_type_scat_dispersion_real
_atom_type_scat_dispersion_imag
_atom_type_scat_source
C C 0.0033 0.0016 'International Tables Vol C Tables 4.2.6.8 and 6.1.1.4'
H H 0.0000 0.0000 'International Tables Vol C Tables 4.2.6.8 and 6.1.1.4'
Au Au -2.0133 8.8022 'International Tables Vol C Tables 4.2.6.8 and 6.1.1.4'
N N 0.0061 0.0033 'International Tables Vol C Tables 4.2.6.8 and 6.1.1.4'

loop_
_geom_angle_atom_site_label_1
_geom_angle_atom_site_label_2
_geom_angle_atom_site_label_3
_geom_angle
_geom_angle_site_symmetry_1
_geom_angle_site_symmetry_3
_geom_angle_publ_flag
C2 C1 C6 117.1(3) . . ?
C2 C1 Au1 128.2(2) . . ?
C6 C1 Au1 112.7(2) . . ?
C1 C2 C3 121.9(3) . . ?
C1 C2 H2 119.1 . . ?
C3 C2 H2 119.1 . . ?
C4 C3 C2 120.2(3) . . ?
C4 C3 H3 119.9 . . ?
C2 C3 H3 119.9 . . ?
C3 C4 C5 119.2(3) . . ?
C3 C4 H4 120.4 . . ?
C5 C4 H4 120.4 . . ?
C4 C5 C6 120.5(3) . . ?
C4 C5 H5 119.7 . . ?
C6 C5 H5 119.7 . . ?
C5 C6 C1 121.0(3) . . ?
C5 C6 C7 122.1(3) . . ?
C1 C6 C7 116.8(3) . . ?
N1 C7 C8 120.0(3) . . ?
N1 C7 C6 115.1(2) . . ?
C8 C7 C6 124.8(3) . . ?
C9 C8 C7 119.9(3) . . ?
C9 C8 H8 120.0 . . ?
C7 C8 H8 120.0 . . ?
C10 C9 C8 119.3(3) . . ?
C10 C9 H9 120.4 . . ?
C8 C9 H9 120.4 . . ?
C9 C10 C11 119.7(3) . . ?
C9 C10 H10 120.1 . . ?
C11 C10 H10 120.1 . . ?
N1 C11 C10 120.7(3) . . ?
N1 C11 H11 119.6 . . ?
C10 C11 H11 119.6 . . ?
C13 C12 C17 118.0(3) . . ?
C13 C12 Au1 127.0(2) . . ?
C17 C12 Au1 114.0(2) . . ?
C12 C13 C14 121.1(3) . . ?
C12 C13 H13 119.5 . . ?
C14 C13 H13 119.5 . . ?
C15 C14 C13 120.1(3) . . ?
C15 C14 H14 119.9 . . ?
C13 C14 H14 119.9 . . ?
C14 C15 C16 119.9(3) . . ?
C14 C15 H15 120.1 . . ?
C16 C15 H15 120.1 . . ?
C17 C16 C15 120.4(3) . . ?
C17 C16 H16 119.8 . . ?
C15 C16 H16 119.8 . . ?
C16 C17 C12 120.4(3) . . ?
C16 C17 C18 125.3(3) . . ?
C12 C17 C18 114.3(3) . . ?
C19 C18 C23 119.4(3) . . ?
C19 C18 C17 124.8(3) . . ?
C23 C18 C17 115.6(3) . . ?
C20 C19 C18 120.8(3) . . ?
C20 C19 H19 119.6 . . ?
C18 C19 H19 119.6 . . ?
C21 C20 C19 120.0(3) . . ?
C21 C20 H20 120.0 . . ?
C19 C20 H20 120.0 . . ?
C20 C21 C22 119.8(3) . . ?
C20 C21 H21 120.1 . . ?
C22 C21 H21 120.1 . . ?
C23 C22 C21 120.6(3) . . ?
C23 C22 H22 119.7 . . ?
C21 C22 H22 119.7 . . ?
C22 C23 C18 119.2(3) . . ?
C22 C23 Au1 125.0(2) . . ?
C18 C23 Au1 115.1(2) . . ?
C23 Au1 C12 80.75(11) . . ?
C23 Au1 C1 101.85(11) . . ?
C12 Au1 C1 164.46(10) . . ?
C23 Au1 N1 167.56(10) . . ?
C12 Au1 N1 101.38(10) . . ?
C1 Au1 N1 79.43(10) . . ?
C7 N1 C11 120.3(2) . . ?
C7 N1 Au1 114.99(19) . . ?
C11 N1 Au1 123.7(2) . . ?

loop_
_geom_bond_atom_site_label_1
_geom_bond_atom_site_label_2
_geom_bond_distance
_geom_bond_site_symmetry_2
_geom_bond_publ_flag
C1 C2 1.387(4) . ?
C1 C6 1.409(4) . ?
C1 Au1 2.089(3) . ?
C2 C3 1.389(4) . ?
C2 H2 0.9300 . ?
C3 C4 1.382(4) . ?
C3 H3 0.9300 . ?
C4 C5 1.385(4) . ?
C4 H4 0.9300 . ?
C5 C6 1.387(4) . ?
C5 H5 0.9300 . ?
C6 C7 1.474(4) . ?
C7 N1 1.347(4) . ?
C7 C8 1.388(4) . ?
C8 C9 1.381(4) . ?
C8 H8 0.9300 . ?
C9 C10 1.363(5) . ?
C9 H9 0.9300 . ?
C10 C11 1.385(4) . ?
C10 H10 0.9300 . ?
C11 N1 1.354(4) . ?
C11 H11 0.9300 . ?
C12 C13 1.390(4) . ?
C12 C17 1.406(4) . ?
C12 Au1 2.077(3) . ?
C13 C14 1.393(4) . ?
C13 H13 0.9300 . ?
C14 C15 1.368(4) . ?
C14 H14 0.9300 . ?
C15 C16 1.387(5) . ?
C15 H15 0.9300 . ?
C16 C17 1.385(4) . ?
C16 H16 0.9300 . ?
C17 C18 1.473(4) . ?
C18 C19 1.395(4) . ?
C18 C23 1.400(4) . ?
C19 C20 1.380(4) . ?
C19 H19 0.9300 . ?
C20 C21 1.376(4) . ?
C20 H20 0.9300 . ?
C21 C22 1.400(4) . ?
C21 H21 0.9300 . ?
C22 C23 1.387(4) . ?
C22 H22 0.9300 . ?
C23 Au1 2.030(3) . ?
Au1 N1 2.125(2) . ?
